data_1503386
loop_
_publ_author_name
'Geng, Xue-Li'
'Hu, Qi'
'Sch\"afer, Bernhard'
'Ott, Sascha'

_publ_section_title
;
 Phosphaalkenes in pi-conjugation with acetylenic arenes.
;
_journal_issue 4
_journal_name_full 'Organic letters'
_journal_page_first 692
_journal_page_last 695
_journal_paper_doi 10.1021/ol902688n
_journal_volume 12
_journal_year 2010
_chemical_formula_sum 'C79 H83 P2'
_chemical_formula_weight 1094.39
_chemical_name_systematic
; 
 ? 
;
_space_group_IT_number 2
_symmetry_cell_setting triclinic
_symmetry_space_group_name_Hall '-P 1'
_symmetry_space_group_name_H-M 'P -1'
_atom_sites_solution_hydrogens geom
_atom_sites_solution_primary direct
_atom_sites_solution_secondary difmap
_audit_creation_method SHELXL-97
_cell_angle_alpha 85.03(3)
_cell_angle_beta 76.92(3)
_cell_angle_gamma 66.43(3)
_cell_formula_units_Z 1
_cell_length_a 10.095(2)
_cell_length_b 10.465(2)
_cell_length_c 17.655(4)
_cell_measurement_reflns_used 4012
_cell_measurement_temperature 113(2)
_cell_measurement_theta_max 27.872
_cell_measurement_theta_min 2.123
_cell_volume 1665.2(7)
_computing_cell_refinement crystalclear
_computing_data_collection 'crystalclear(Rigaku/MSC Inc., 2005)'
_computing_data_reduction crystalclear
_computing_molecular_graphics 'Bruker SHELXTL'
_computing_publication_material 'Bruker SHELXTL'
_computing_structure_refinement 'SHELXL-97 (Sheldrick, 1997)'
_computing_structure_solution 'SHELXS-97 (Sheldrick, 1990)'
_diffrn_ambient_temperature 113(2)
_diffrn_detector_area_resol_mean 7.31
_diffrn_measured_fraction_theta_full 0.994
_diffrn_measured_fraction_theta_max 0.994
_diffrn_measurement_device_type 'rigaku saturn CCD area detector'
_diffrn_measurement_method '\w and \f scans'
_diffrn_radiation_monochromator confocal
_diffrn_radiation_source 'rotating anode'
_diffrn_radiation_type MoK\a
_diffrn_radiation_wavelength 0.71073
_diffrn_reflns_av_R_equivalents 0.0327
_diffrn_reflns_av_sigmaI/netI 0.0512
_diffrn_reflns_limit_h_max 12
_diffrn_reflns_limit_h_min -12
_diffrn_reflns_limit_k_max 12
_diffrn_reflns_limit_k_min -12
_diffrn_reflns_limit_l_max 21
_diffrn_reflns_limit_l_min -19
_diffrn_reflns_number 12882
_diffrn_reflns_theta_full 25.02
_diffrn_reflns_theta_max 25.02
_diffrn_reflns_theta_min 2.12
_diffrn_standards_decay_% 0
_diffrn_standards_interval_count 0
_diffrn_standards_interval_time 0
_diffrn_standards_number 0
_exptl_absorpt_coefficient_mu 0.107
_exptl_absorpt_correction_T_max 0.9852
_exptl_absorpt_correction_T_min 0.9789
_exptl_absorpt_correction_type multi-scan
_exptl_absorpt_process_details crystalclear
_exptl_crystal_density_diffrn 1.091
_exptl_crystal_density_method 'not measured'
_exptl_crystal_F_000 587
_exptl_crystal_size_max 0.20
_exptl_crystal_size_mid 0.18
_exptl_crystal_size_min 0.14
_refine_diff_density_max 0.238
_refine_diff_density_min -0.280
_refine_diff_density_rms 0.048
_refine_ls_extinction_method none
_refine_ls_goodness_of_fit_ref 1.087
_refine_ls_hydrogen_treatment constr
_refine_ls_matrix_type full
_refine_ls_number_parameters 380
_refine_ls_number_reflns 5851
_refine_ls_number_restraints 0
_refine_ls_restrained_S_all 1.087
_refine_ls_R_factor_all 0.0684
_refine_ls_R_factor_gt 0.0517
_refine_ls_shift/su_max 0.005
_refine_ls_shift/su_mean 0.000
_refine_ls_structure_factor_coef Fsqd
_refine_ls_weighting_details 'calc w=1/[\s^2^(Fo^2^)+(0.0787P)^2^+0.0000P] where P=(Fo^2^+2Fc^2^)/3'
_refine_ls_weighting_scheme calc
_refine_ls_wR_factor_gt 0.1281
_refine_ls_wR_factor_ref 0.1398
_reflns_number_gt 4502
_reflns_number_total 5851
_reflns_threshold_expression >2sigma(I)
_cod_data_source_file ol902688n_si_002.cif
_cod_data_source_block r90616a
_cod_depositor_comments
;
The following automatic conversions were performed:

'_symmetry_cell_setting' value 'Triclinic' changed to 'triclinic'
according to /home/saulius/struct/CIF-dictionaries/cif_core.dic
dictionary named 'cif_core.dic' version 2.4.2 from
2011-04-26.

'_exptl_absorpt_correction_type' value 'MULTI-SCAN'
changed to 'multi-scan' according to
/home/saulius/struct/CIF-dictionaries/cif_core.dic dictionary named
'cif_core.dic' version 2.4.2 from
2011-04-26.

'_refine_ls_hydrogen_treatment' value 'CONSTR' changed
to 'constr' according to
/home/saulius/struct/CIF-dictionaries/cif_core.dic dictionary named
'cif_core.dic' version 2.4.2 from 2011-04-26.

Automatic conversion script
Id: cif_fix_values 1715 2011-07-08 13:25:40Z adriana 
;
_cod_original_cell_volume 1665.2(6)
_cod_original_sg_symbol_H-M P-1
_cod_database_code 1503386

loop_
_symmetry_equiv_pos_as_xyz
'x, y, z'
'-x, -y, -z'

loop_
_atom_site_label
_atom_site_type_symbol
_atom_site_fract_x
_atom_site_fract_y
_atom_site_fract_z
_atom_site_U_iso_or_equiv
_atom_site_adp_type
_atom_site_occupancy
_atom_site_symmetry_multiplicity
_atom_site_calc_flag
_atom_site_refinement_flags
P1 P 0.57444(6) -0.18075(5) 0.14994(3) 0.02713(17) Uani 1 1 d .
C1 C 0.6318(2) -0.08936(19) 0.21269(11) 0.0236(4) Uani 1 1 d .
C2 C 0.6375(2) 0.0430(2) 0.19091(11) 0.0273(5) Uani 1 1 d .
C3 C 0.6521(2) 0.1187(2) 0.24715(12) 0.0297(5) Uani 1 1 d .
H3 H 0.6532 0.2063 0.2339 0.036 Uiso 1 1 calc R
C4 C 0.6651(2) 0.07110(19) 0.32178(11) 0.0252(4) Uani 1 1 d .
C5 C 0.6737(2) -0.06332(19) 0.33844(11) 0.0251(4) Uani 1 1 d .
H5 H 0.6895 -0.0996 0.3871 0.030 Uiso 1 1 calc R
C6 C 0.6600(2) -0.14699(19) 0.28599(11) 0.0228(4) Uani 1 1 d .
C7 C 0.6837(2) -0.30005(19) 0.31076(11) 0.0265(5) Uani 1 1 d .
C8 C 0.8047(3) -0.4007(2) 0.24996(15) 0.0575(8) Uani 1 1 d .
H8A H 0.8221 -0.4949 0.2665 0.086 Uiso 1 1 calc R
H8B H 0.8940 -0.3852 0.2440 0.086 Uiso 1 1 calc R
H8C H 0.7740 -0.3855 0.2011 0.086 Uiso 1 1 calc R
C9 C 0.5423(3) -0.3267(2) 0.32613(14) 0.0462(6) Uani 1 1 d .
H9A H 0.5181 -0.3337 0.2775 0.069 Uiso 1 1 calc R
H9B H 0.4631 -0.2510 0.3561 0.069 Uiso 1 1 calc R
H9C H 0.5566 -0.4121 0.3544 0.069 Uiso 1 1 calc R
C10 C 0.7400(3) -0.3364(2) 0.38700(15) 0.0482(7) Uani 1 1 d .
H10A H 0.6650 -0.2808 0.4286 0.072 Uiso 1 1 calc R
H10B H 0.8274 -0.3178 0.3816 0.072 Uiso 1 1 calc R
H10C H 0.7628 -0.4334 0.3984 0.072 Uiso 1 1 calc R
C11 C 0.6735(2) 0.1639(2) 0.38159(12) 0.0307(5) Uani 1 1 d .
C12 C 0.5316(3) 0.2975(2) 0.39364(14) 0.0442(6) Uani 1 1 d .
H12A H 0.5238 0.3468 0.3453 0.066 Uiso 1 1 calc R
H12B H 0.5350 0.3557 0.4317 0.066 Uiso 1 1 calc R
H12C H 0.4474 0.2734 0.4114 0.066 Uiso 1 1 calc R
C13 C 0.8080(3) 0.2015(3) 0.35117(15) 0.0515(7) Uani 1 1 d .
H13A H 0.8964 0.1179 0.3438 0.077 Uiso 1 1 calc R
H13B H 0.8126 0.2609 0.3881 0.077 Uiso 1 1 calc R
H13C H 0.7992 0.2493 0.3025 0.077 Uiso 1 1 calc R
C14 C 0.6861(3) 0.0939(2) 0.46062(13) 0.0422(6) Uani 1 1 d .
H14A H 0.6013 0.0717 0.4809 0.063 Uiso 1 1 calc R
H14B H 0.6910 0.1561 0.4958 0.063 Uiso 1 1 calc R
H14C H 0.7740 0.0099 0.4549 0.063 Uiso 1 1 calc R
C15 C 0.6313(3) 0.1060(2) 0.10808(12) 0.0367(5) Uani 1 1 d .
C16 C 0.7381(3) -0.0005(3) 0.04514(13) 0.0564(7) Uani 1 1 d .
H16A H 0.7085 -0.0773 0.0465 0.085 Uiso 1 1 calc R
H16B H 0.8364 -0.0338 0.0545 0.085 Uiso 1 1 calc R
H16C H 0.7361 0.0430 -0.0050 0.085 Uiso 1 1 calc R
C17 C 0.4753(3) 0.1618(2) 0.09254(14) 0.0480(6) Uani 1 1 d .
H17A H 0.4744 0.2073 0.0429 0.072 Uiso 1 1 calc R
H17B H 0.4086 0.2273 0.1325 0.072 Uiso 1 1 calc R
H17C H 0.4449 0.0859 0.0924 0.072 Uiso 1 1 calc R
C18 C 0.6790(4) 0.2307(3) 0.09769(15) 0.0687(9) Uani 1 1 d .
H18A H 0.6825 0.2627 0.0449 0.103 Uiso 1 1 calc R
H18B H 0.7751 0.2019 0.1095 0.103 Uiso 1 1 calc R
H18C H 0.6090 0.3049 0.1322 0.103 Uiso 1 1 calc R
C19 C 0.3899(2) -0.12303(18) 0.18692(10) 0.0209(4) Uani 1 1 d .
C20 C 0.2964(2) -0.18388(19) 0.16173(10) 0.0224(4) Uani 1 1 d .
C21 C 0.3590(2) -0.31524(19) 0.12546(11) 0.0274(5) Uani 1 1 d .
H21 H 0.4611 -0.3633 0.1145 0.033 Uiso 1 1 calc R
C22 C 0.2708(3) -0.3734(2) 0.10596(12) 0.0348(5) Uani 1 1 d .
H22 H 0.3139 -0.4597 0.0812 0.042 Uiso 1 1 calc R
C23 C 0.1185(3) -0.3048(2) 0.12276(12) 0.0373(6) Uani 1 1 d .
H23 H 0.0596 -0.3450 0.1095 0.045 Uiso 1 1 calc R
C24 C 0.0546(2) -0.1765(2) 0.15924(12) 0.0350(5) Uani 1 1 d .
H24 H -0.0477 -0.1304 0.1712 0.042 Uiso 1 1 calc R
C25 C 0.1430(2) -0.1162(2) 0.17809(11) 0.0281(5) Uani 1 1 d .
H25 H 0.0991 -0.0291 0.2020 0.034 Uiso 1 1 calc R
C26 C 0.3172(2) -0.01687(19) 0.24451(11) 0.0233(4) Uani 1 1 d .
C27 C 0.2587(2) 0.0741(2) 0.29313(11) 0.0248(4) Uani 1 1 d .
C28 C 0.1921(2) 0.1795(2) 0.34678(11) 0.0273(5) Uani 1 1 d .
C29 C 0.1325(2) 0.2735(2) 0.39367(11) 0.0253(4) Uani 1 1 d .
C30 C 0.0649(2) 0.38751(18) 0.44722(10) 0.0212(4) Uani 1 1 d .
C31 C -0.0257(2) 0.37586(18) 0.51862(10) 0.0209(4) Uani 1 1 d .
C32 C -0.0528(2) 0.25269(19) 0.54007(12) 0.0265(4) Uani 1 1 d .
H32 H -0.0129 0.1784 0.5052 0.032 Uiso 1 1 calc R
C33 C -0.1361(2) 0.2420(2) 0.61077(12) 0.0335(5) Uani 1 1 d .
H33 H -0.1515 0.1603 0.6240 0.040 Uiso 1 1 calc R
C34 C 0.0919(2) 0.51004(19) 0.42783(10) 0.0210(4) Uani 1 1 d .
C35 C 0.1786(2) 0.5260(2) 0.35466(11) 0.0281(5) Uani 1 1 d .
H35 H 0.2218 0.4527 0.3191 0.034 Uiso 1 1 calc R
C36 C 0.1993(2) 0.6458(2) 0.33597(12) 0.0334(5) Uani 1 1 d .
H36 H 0.2555 0.6542 0.2877 0.040 Uiso 1 1 calc R
C37 C 0.1382(3) 0.4082(3) 0.00684(14) 0.0492(7) Uani 1 1 d .
H37 H 0.2326 0.3460 0.0110 0.059 Uiso 1 1 calc R
C38 C 0.0172(3) 0.3921(3) 0.05550(15) 0.0505(7) Uani 1 1 d .
C39 C -0.1233(3) 0.4864(2) 0.04765(14) 0.0456(6) Uani 1 1 d .
H39 H -0.2070 0.4783 0.0791 0.055 Uiso 1 1 calc R
C40 C 0.0437(6) 0.2794(5) 0.1175(3) 0.0500(13) Uani 0.50 1 d P
H40A H 0.1005 0.1898 0.0931 0.075 Uiso 0.50 1 calc PR
H40B H -0.0496 0.2812 0.1468 0.075 Uiso 0.50 1 calc PR
H40C H 0.0967 0.2961 0.1517 0.075 Uiso 0.50 1 calc PR

loop_
_atom_site_aniso_label
_atom_site_aniso_U_11
_atom_site_aniso_U_22
_atom_site_aniso_U_33
_atom_site_aniso_U_23
_atom_site_aniso_U_13
_atom_site_aniso_U_12
P1 0.0212(3) 0.0337(3) 0.0261(3) -0.0088(2) -0.0025(2) -0.0099(2)
C1 0.0198(11) 0.0256(10) 0.0248(10) -0.0021(8) -0.0035(8) -0.0086(9)
C2 0.0241(12) 0.0346(11) 0.0260(11) 0.0040(9) -0.0085(9) -0.0134(9)
C3 0.0306(13) 0.0270(10) 0.0355(12) 0.0065(9) -0.0118(10) -0.0141(10)
C4 0.0223(11) 0.0271(10) 0.0280(11) -0.0003(8) -0.0083(8) -0.0098(9)
C5 0.0221(11) 0.0295(11) 0.0237(10) 0.0018(8) -0.0065(8) -0.0095(9)
C6 0.0144(10) 0.0244(10) 0.0282(10) -0.0008(8) -0.0045(8) -0.0060(8)
C7 0.0274(12) 0.0238(10) 0.0303(11) 0.0040(8) -0.0088(9) -0.0113(9)
C8 0.067(2) 0.0269(12) 0.0557(16) -0.0010(11) 0.0051(14) -0.0046(13)
C9 0.0473(16) 0.0493(14) 0.0571(16) 0.0272(12) -0.0254(13) -0.0320(13)
C10 0.0611(18) 0.0336(12) 0.0610(16) 0.0171(11) -0.0386(14) -0.0195(13)
C11 0.0316(13) 0.0293(11) 0.0349(12) -0.0019(9) -0.0125(10) -0.0126(10)
C12 0.0500(17) 0.0311(12) 0.0495(15) -0.0072(11) -0.0175(12) -0.0087(11)
C13 0.0538(18) 0.0673(17) 0.0517(15) -0.0110(13) -0.0125(13) -0.0395(15)
C14 0.0536(17) 0.0383(12) 0.0383(13) -0.0055(10) -0.0193(12) -0.0155(12)
C15 0.0440(15) 0.0448(13) 0.0301(12) 0.0132(10) -0.0169(10) -0.0240(12)
C16 0.0586(19) 0.0827(19) 0.0259(13) 0.0125(12) -0.0076(12) -0.0286(16)
C17 0.0541(17) 0.0488(14) 0.0454(14) 0.0191(11) -0.0276(13) -0.0192(13)
C18 0.111(3) 0.091(2) 0.0445(15) 0.0354(15) -0.0358(17) -0.078(2)
C19 0.0230(11) 0.0194(9) 0.0196(9) -0.0013(8) -0.0050(8) -0.0071(8)
C20 0.0251(11) 0.0280(10) 0.0156(9) 0.0019(8) -0.0048(8) -0.0121(9)
C21 0.0288(12) 0.0305(11) 0.0232(10) -0.0030(9) -0.0031(9) -0.0124(10)
C22 0.0428(15) 0.0385(12) 0.0305(12) -0.0083(10) -0.0044(10) -0.0238(11)
C23 0.0427(15) 0.0530(14) 0.0300(12) -0.0050(10) -0.0071(10) -0.0324(12)
C24 0.0248(12) 0.0507(14) 0.0337(12) -0.0002(10) -0.0068(9) -0.0186(11)
C25 0.0257(12) 0.0324(11) 0.0268(11) -0.0008(9) -0.0069(9) -0.0112(10)
C26 0.0210(11) 0.0243(10) 0.0248(10) 0.0010(9) -0.0056(8) -0.0088(9)
C27 0.0218(11) 0.0258(10) 0.0266(11) -0.0019(9) -0.0043(9) -0.0092(9)
C28 0.0234(11) 0.0288(11) 0.0287(11) -0.0031(10) -0.0036(9) -0.0096(9)
C29 0.0215(11) 0.0289(11) 0.0255(10) -0.0032(9) -0.0052(9) -0.0088(9)
C30 0.0179(11) 0.0223(9) 0.0214(10) -0.0027(8) -0.0065(8) -0.0039(8)
C31 0.0180(10) 0.0225(9) 0.0224(10) 0.0005(8) -0.0084(8) -0.0061(8)
C32 0.0249(12) 0.0222(10) 0.0323(11) 0.0003(8) -0.0082(9) -0.0078(9)
C33 0.0336(13) 0.0319(11) 0.0384(12) 0.0107(10) -0.0099(10) -0.0173(10)
C34 0.0158(10) 0.0254(10) 0.0202(10) -0.0006(8) -0.0051(8) -0.0055(8)
C35 0.0232(12) 0.0341(11) 0.0234(10) -0.0029(9) -0.0027(8) -0.0082(9)
C36 0.0306(13) 0.0405(12) 0.0272(11) 0.0066(10) -0.0033(9) -0.0148(10)
C37 0.0408(16) 0.0527(15) 0.0483(15) -0.0219(13) -0.0098(12) -0.0078(13)
C38 0.0509(18) 0.0516(15) 0.0456(15) -0.0172(12) -0.0083(13) -0.0139(14)
C39 0.0464(16) 0.0434(13) 0.0420(14) -0.0175(11) -0.0074(12) -0.0100(12)
C40 0.039(3) 0.038(3) 0.063(3) -0.010(2) 0.005(3) -0.012(2)

loop_
_atom_type_symbol
_atom_type_description
_atom_type_scat_dispersion_real
_atom_type_scat_dispersion_imag
_atom_type_scat_source
C C 0.0033 0.0016 'International Tables Vol C Tables 4.2.6.8 and 6.1.1.4'
H H 0.0000 0.0000 'International Tables Vol C Tables 4.2.6.8 and 6.1.1.4'
P P 0.1023 0.0942 'International Tables Vol C Tables 4.2.6.8 and 6.1.1.4'

loop_
_geom_angle_atom_site_label_1
_geom_angle_atom_site_label_2
_geom_angle_atom_site_label_3
_geom_angle
_geom_angle_site_symmetry_1
_geom_angle_site_symmetry_3
C19 P1 C1 101.43(9) . .
C6 C1 C2 119.84(16) . .
C6 C1 P1 119.32(13) . .
C2 C1 P1 120.67(14) . .
C3 C2 C1 117.56(17) . .
C3 C2 C15 118.34(17) . .
C1 C2 C15 124.08(17) . .
C4 C3 C2 123.67(18) . .
C4 C3 H3 118.2 . .
C2 C3 H3 118.2 . .
C3 C4 C5 117.03(17) . .
C3 C4 C11 120.43(17) . .
C5 C4 C11 122.51(17) . .
C4 C5 C6 123.31(18) . .
C4 C5 H5 118.3 . .
C6 C5 H5 118.3 . .
C5 C6 C1 117.93(16) . .
C5 C6 C7 117.43(16) . .
C1 C6 C7 124.58(16) . .
C9 C7 C8 111.54(19) . .
C9 C7 C10 105.56(18) . .
C8 C7 C10 105.5(2) . .
C9 C7 C6 113.20(17) . .
C8 C7 C6 109.63(16) . .
C10 C7 C6 111.06(15) . .
C7 C8 H8A 109.5 . .
C7 C8 H8B 109.5 . .
H8A C8 H8B 109.5 . .
C7 C8 H8C 109.5 . .
H8A C8 H8C 109.5 . .
H8B C8 H8C 109.5 . .
C7 C9 H9A 109.5 . .
C7 C9 H9B 109.5 . .
H9A C9 H9B 109.5 . .
C7 C9 H9C 109.5 . .
H9A C9 H9C 109.5 . .
H9B C9 H9C 109.5 . .
C7 C10 H10A 109.5 . .
C7 C10 H10B 109.5 . .
H10A C10 H10B 109.5 . .
C7 C10 H10C 109.5 . .
H10A C10 H10C 109.5 . .
H10B C10 H10C 109.5 . .
C14 C11 C13 108.66(19) . .
C14 C11 C4 112.74(16) . .
C13 C11 C4 109.28(18) . .
C14 C11 C12 107.62(19) . .
C13 C11 C12 109.70(18) . .
C4 C11 C12 108.81(17) . .
C11 C12 H12A 109.5 . .
C11 C12 H12B 109.5 . .
H12A C12 H12B 109.5 . .
C11 C12 H12C 109.5 . .
H12A C12 H12C 109.5 . .
H12B C12 H12C 109.5 . .
C11 C13 H13A 109.5 . .
C11 C13 H13B 109.5 . .
H13A C13 H13B 109.5 . .
C11 C13 H13C 109.5 . .
H13A C13 H13C 109.5 . .
H13B C13 H13C 109.5 . .
C11 C14 H14A 109.5 . .
C11 C14 H14B 109.5 . .
H14A C14 H14B 109.5 . .
C11 C14 H14C 109.5 . .
H14A C14 H14C 109.5 . .
H14B C14 H14C 109.5 . .
C17 C15 C16 109.75(18) . .
C17 C15 C18 106.2(2) . .
C16 C15 C18 106.1(2) . .
C17 C15 C2 112.02(19) . .
C16 C15 C2 111.45(18) . .
C18 C15 C2 110.99(17) . .
C15 C16 H16A 109.5 . .
C15 C16 H16B 109.5 . .
H16A C16 H16B 109.5 . .
C15 C16 H16C 109.5 . .
H16A C16 H16C 109.5 . .
H16B C16 H16C 109.5 . .
C15 C17 H17A 109.5 . .
C15 C17 H17B 109.5 . .
H17A C17 H17B 109.5 . .
C15 C17 H17C 109.5 . .
H17A C17 H17C 109.5 . .
H17B C17 H17C 109.5 . .
C15 C18 H18A 109.5 . .
C15 C18 H18B 109.5 . .
H18A C18 H18B 109.5 . .
C15 C18 H18C 109.5 . .
H18A C18 H18C 109.5 . .
H18B C18 H18C 109.5 . .
C26 C19 C20 116.47(17) . .
C26 C19 P1 122.04(14) . .
C20 C19 P1 121.48(13) . .
C25 C20 C21 117.91(17) . .
C25 C20 C19 120.74(17) . .
C21 C20 C19 121.22(18) . .
C22 C21 C20 120.7(2) . .
C22 C21 H21 119.7 . .
C20 C21 H21 119.7 . .
C21 C22 C23 120.7(2) . .
C21 C22 H22 119.6 . .
C23 C22 H22 119.6 . .
C24 C23 C22 119.62(19) . .
C24 C23 H23 120.2 . .
C22 C23 H23 120.2 . .
C23 C24 C25 120.0(2) . .
C23 C24 H24 120.0 . .
C25 C24 H24 120.0 . .
C24 C25 C20 121.09(19) . .
C24 C25 H25 119.5 . .
C20 C25 H25 119.5 . .
C27 C26 C19 178.3(2) . .
C26 C27 C28 178.6(2) . .
C29 C28 C27 179.4(2) . .
C28 C29 C30 177.8(2) . .
C31 C30 C34 121.09(16) . .
C31 C30 C29 119.77(16) . .
C34 C30 C29 119.13(17) . .
C30 C31 C32 122.19(17) . .
C30 C31 C34 119.42(16) . 2_566
C32 C31 C34 118.39(17) . 2_566
C33 C32 C31 121.04(18) . .
C33 C32 H32 119.5 . .
C31 C32 H32 119.5 . .
C32 C33 C36 120.35(18) . 2_566
C32 C33 H33 119.8 . .
C36 C33 H33 119.8 2_566 .
C30 C34 C35 121.96(17) . .
C30 C34 C31 119.49(17) . 2_566
C35 C34 C31 118.50(17) . 2_566
C36 C35 C34 121.23(18) . .
C36 C35 H35 119.4 . .
C34 C35 H35 119.4 . .
C35 C36 C33 120.46(19) . 2_566
C35 C36 H36 119.8 . .
C33 C36 H36 119.8 2_566 .
C39 C37 C38 122.3(3) 2_565 .
C39 C37 H37 118.8 2_565 .
C38 C37 H37 118.8 . .
C37 C38 C39 117.6(2) . .
C37 C38 C40 118.8(3) . .
C39 C38 C40 123.4(3) . .
C37 C39 C38 120.0(3) 2_565 .
C37 C39 H39 120.0 2_565 .
C38 C39 H39 120.0 . .
C38 C40 H40A 109.5 . .
C38 C40 H40B 109.5 . .
H40A C40 H40B 109.5 . .
C38 C40 H40C 109.5 . .
H40A C40 H40C 109.5 . .
H40B C40 H40C 109.5 . .

loop_
_geom_bond_atom_site_label_1
_geom_bond_atom_site_label_2
_geom_bond_distance
_geom_bond_site_symmetry_2
P1 C19 1.697(2) .
P1 C1 1.8423(19) .
C1 C6 1.419(3) .
C1 C2 1.425(3) .
C2 C3 1.390(3) .
C2 C15 1.555(3) .
C3 C4 1.383(3) .
C3 H3 0.9300 .
C4 C5 1.384(3) .
C4 C11 1.533(3) .
C5 C6 1.393(2) .
C5 H5 0.9300 .
C6 C7 1.560(2) .
C7 C9 1.522(3) .
C7 C8 1.526(3) .
C7 C10 1.538(3) .
C8 H8A 0.9600 .
C8 H8B 0.9600 .
C8 H8C 0.9600 .
C9 H9A 0.9600 .
C9 H9B 0.9600 .
C9 H9C 0.9600 .
C10 H10A 0.9600 .
C10 H10B 0.9600 .
C10 H10C 0.9600 .
C11 C14 1.526(3) .
C11 C13 1.532(3) .
C11 C12 1.537(3) .
C12 H12A 0.9600 .
C12 H12B 0.9600 .
C12 H12C 0.9600 .
C13 H13A 0.9600 .
C13 H13B 0.9600 .
C13 H13C 0.9600 .
C14 H14A 0.9600 .
C14 H14B 0.9600 .
C14 H14C 0.9600 .
C15 C17 1.526(3) .
C15 C16 1.533(3) .
C15 C18 1.545(3) .
C16 H16A 0.9600 .
C16 H16B 0.9600 .
C16 H16C 0.9600 .
C17 H17A 0.9600 .
C17 H17B 0.9600 .
C17 H17C 0.9600 .
C18 H18A 0.9600 .
C18 H18B 0.9600 .
C18 H18C 0.9600 .
C19 C26 1.419(3) .
C19 C20 1.488(2) .
C20 C25 1.392(3) .
C20 C21 1.405(3) .
C21 C22 1.374(3) .
C21 H21 0.9300 .
C22 C23 1.384(3) .
C22 H22 0.9300 .
C23 C24 1.379(3) .
C23 H23 0.9300 .
C24 C25 1.389(3) .
C24 H24 0.9300 .
C25 H25 0.9300 .
C26 C27 1.206(3) .
C27 C28 1.366(3) .
C28 C29 1.207(3) .
C29 C30 1.427(3) .
C30 C31 1.408(3) .
C30 C34 1.413(3) .
C31 C32 1.425(3) .
C31 C34 1.428(3) 2_566
C32 C33 1.362(3) .
C32 H32 0.9300 .
C33 C36 1.411(3) 2_566
C33 H33 0.9300 .
C34 C35 1.425(3) .
C34 C31 1.428(3) 2_566
C35 C36 1.353(3) .
C35 H35 0.9300 .
C36 C33 1.411(3) 2_566
C36 H36 0.9300 .
C37 C39 1.384(3) 2_565
C37 C38 1.386(4) .
C37 H37 0.9300 .
C38 C39 1.397(4) .
C38 C40 1.522(6) .
C39 C37 1.384(3) 2_565
C39 H39 0.9300 .
C40 H40A 0.9600 .
C40 H40B 0.9600 .
C40 H40C 0.9600 .

loop_
_geom_torsion_atom_site_label_1
_geom_torsion_atom_site_label_2
_geom_torsion_atom_site_label_3
_geom_torsion_atom_site_label_4
_geom_torsion
_geom_torsion_site_symmetry_1
_geom_torsion_site_symmetry_4
C19 P1 C1 C6 83.49(17) . .
C19 P1 C1 C2 -91.84(17) . .
C6 C1 C2 C3 -8.1(3) . .
P1 C1 C2 C3 167.25(15) . .
C6 C1 C2 C15 170.7(2) . .
P1 C1 C2 C15 -14.0(3) . .
C1 C2 C3 C4 1.7(3) . .
C15 C2 C3 C4 -177.2(2) . .
C2 C3 C4 C5 4.5(3) . .
C2 C3 C4 C11 -177.10(19) . .
C3 C4 C5 C6 -4.5(3) . .
C11 C4 C5 C6 177.14(18) . .
C4 C5 C6 C1 -1.7(3) . .
C4 C5 C6 C7 175.60(18) . .
C2 C1 C6 C5 8.1(3) . .
P1 C1 C6 C5 -167.30(14) . .
C2 C1 C6 C7 -169.03(18) . .
P1 C1 C6 C7 15.6(3) . .
C5 C6 C7 C9 110.8(2) . .
C1 C6 C7 C9 -72.1(3) . .
C5 C6 C7 C8 -124.0(2) . .
C1 C6 C7 C8 53.1(3) . .
C5 C6 C7 C10 -7.8(3) . .
C1 C6 C7 C10 169.4(2) . .
C3 C4 C11 C14 179.5(2) . .
C5 C4 C11 C14 -2.2(3) . .
C3 C4 C11 C13 -59.6(3) . .
C5 C4 C11 C13 118.8(2) . .
C3 C4 C11 C12 60.2(3) . .
C5 C4 C11 C12 -121.5(2) . .
C3 C2 C15 C17 -105.4(2) . .
C1 C2 C15 C17 75.8(3) . .
C3 C2 C15 C16 131.2(2) . .
C1 C2 C15 C16 -47.6(3) . .
C3 C2 C15 C18 13.1(3) . .
C1 C2 C15 C18 -165.7(2) . .
C1 P1 C19 C26 7.14(17) . .
C1 P1 C19 C20 -171.43(14) . .
C26 C19 C20 C25 16.3(3) . .
P1 C19 C20 C25 -165.05(15) . .
C26 C19 C20 C21 -159.41(17) . .
P1 C19 C20 C21 19.2(2) . .
C25 C20 C21 C22 0.9(3) . .
C19 C20 C21 C22 176.74(17) . .
C20 C21 C22 C23 -1.1(3) . .
C21 C22 C23 C24 0.2(3) . .
C22 C23 C24 C25 0.7(3) . .
C23 C24 C25 C20 -0.9(3) . .
C21 C20 C25 C24 0.0(3) . .
C19 C20 C25 C24 -175.81(17) . .
C20 C19 C26 C27 -170(7) . .
P1 C19 C26 C27 11(7) . .
C19 C26 C27 C28 76(12) . .
C26 C27 C28 C29 24(27) . .
C27 C28 C29 C30 -61(24) . .
C28 C29 C30 C31 -177(100) . .
C28 C29 C30 C34 3(6) . .
C34 C30 C31 C32 -179.00(17) . .
C29 C30 C31 C32 0.2(3) . .
C34 C30 C31 C34 0.2(3) . 2_566
C29 C30 C31 C34 179.43(17) . 2_566
C30 C31 C32 C33 177.35(18) . .
C34 C31 C32 C33 -1.9(3) 2_566 .
C31 C32 C33 C36 0.9(3) . 2_566
C31 C30 C34 C35 -177.53(17) . .
C29 C30 C34 C35 3.2(3) . .
C31 C30 C34 C31 -0.2(3) . 2_566
C29 C30 C34 C31 -179.44(17) . 2_566
C30 C34 C35 C36 177.77(18) . .
C31 C34 C35 C36 0.4(3) 2_566 .
C34 C35 C36 C33 0.6(3) . 2_566
C39 C37 C38 C39 0.5(4) 2_565 .
C39 C37 C38 C40 -175.9(3) 2_565 .
C37 C38 C39 C37 -0.5(3) . 2_565
C40 C38 C39 C37 175.7(3) . 2_565
